data_4104921
loop_
_publ_author_name
'Mio Kondo'
'Maai Uchikawa'
'Kosuke Namiki'
'Wen-Wei Zhang'
'Shoko Kume'
'Eiji Nishibori'
'Hiroyuki Suwa'
'Shinobu Aoyagi'
'Makoto Sakata'
'Masaki Murata'
'Yoshio Kobayashi'
'Hiroshi Nishihara'

_publ_contact_author_address
;
Department of Chemistry
University of Tokyo
7-3-1 Hongo, Bunkyo-ku,
Tokyo  Japan
;
_publ_contact_author_email nisihara@chem.s.u-tokyo.ac.jp
_publ_contact_author_fax '+81 3 5841 4346'
_publ_contact_author_name 'Hiroshi Nishihara'
_publ_contact_author_phone '+81 3 5841 8063'
_publ_section_title
;
 Counterion-Dependent Valence Tautomerization of Ferrocenyl-Conjugated
 Pyrylium Salts
;
_journal_name_full 'Journal of the American Chemical Society'
_journal_page_first 12112
_journal_page_last 12124
_journal_paper_doi 10.1021/ja900393e
_journal_volume 131
_journal_year 2009
_chemical_formula_moiety 'C26 H17 Fe O2, C2 F6 N O4 S2 '
_chemical_formula_sum 'C28 H17 F6 Fe N O6 S2'
_chemical_formula_weight 697.40
_space_group_IT_number 14
_symmetry_cell_setting monoclinic
_symmetry_Int_Tables_number 14
_symmetry_space_group_name_Hall '-P 2ybc'
_symmetry_space_group_name_H-M 'P 1 21/c 1'
_audit_creation_date 2006-01-12
_audit_creation_method 'by CrystalStructure 3.7.0'
_cell_angle_alpha 90.0000
_cell_angle_beta 101.1257(11)
_cell_angle_gamma 90.0000
_cell_formula_units_Z 4
_cell_length_a 11.535(3)
_cell_length_b 10.241(3)
_cell_length_c 23.567(7)
_cell_measurement_reflns_used 5915
_cell_measurement_temperature 273(2)
_cell_measurement_theta_max 27.5
_cell_measurement_theta_min 3.0
_cell_volume 2731.6(13)
_computing_cell_refinement CrystalClear
_computing_data_collection CrystalClear
_computing_data_reduction CrystalStructure
_computing_publication_material 'CrystalStructure 3.7.0'
_computing_structure_refinement SHELXL
_computing_structure_solution SIR92
_diffrn_detector_area_resol_mean 7.31
_diffrn_measured_fraction_theta_full 0.995
_diffrn_measured_fraction_theta_max 0.995
_diffrn_measurement_device_type 'Rigaku Mercury'
_diffrn_measurement_method \w
_diffrn_radiation_type 'Mo K\a'
_diffrn_radiation_wavelength 0.71070
_diffrn_reflns_av_R_equivalents 0.041
_diffrn_reflns_limit_h_max 14
_diffrn_reflns_limit_h_min -11
_diffrn_reflns_limit_k_max 13
_diffrn_reflns_limit_k_min -13
_diffrn_reflns_limit_l_max 30
_diffrn_reflns_limit_l_min -30
_diffrn_reflns_number 21193
_diffrn_reflns_theta_full 27.48
_diffrn_reflns_theta_max 27.48
_exptl_absorpt_coefficient_mu 0.792
_exptl_absorpt_correction_T_max 0.980
_exptl_absorpt_correction_T_min 0.906
_exptl_absorpt_correction_type multi-scan
_exptl_absorpt_process_details 'Jacobson, R. (1998) Private communication'
_exptl_crystal_colour black
_exptl_crystal_density_diffrn 1.696
_exptl_crystal_description chip
_exptl_crystal_F_000 1408.00
_exptl_crystal_size_max 0.20
_exptl_crystal_size_mid 0.05
_exptl_crystal_size_min 0.03
_refine_diff_density_max 0.41
_refine_diff_density_min -0.38
_refine_ls_extinction_method none
_refine_ls_goodness_of_fit_ref 1.087
_refine_ls_hydrogen_treatment refall
_refine_ls_number_parameters 398
_refine_ls_number_reflns 6234
_refine_ls_R_factor_gt 0.0609
_refine_ls_shift/su_max 0.0010
_refine_ls_structure_factor_coef Fsqd
_refine_ls_weighting_details 'w = 1/[\s^2^(Fo^2^)+(0.0599P)^2^+1.5994P] where P=(Fo^2^+2Fc^2^)/3'
_refine_ls_weighting_scheme calc
_refine_ls_wR_factor_ref 0.1498
_reflns_number_gt 4363
_reflns_number_total 6234
_reflns_threshold_expression F^2^>2.0\s(F^2^)
_cod_data_source_file ja900393e_si_002.cif
_cod_data_source_block '__1-FcAqHTFSI-rt'
_cod_original_cell_volume 2731.5(13)
_cod_original_formula_sum 'C28 H17 F6 Fe N O6 S2 '
_cod_database_code 4104921

loop_
_symmetry_equiv_pos_site_id
_symmetry_equiv_pos_as_xyz
1 +X,+Y,+Z
2 -X,1/2+Y,1/2-Z
3 -X,-Y,-Z
4 +X,1/2-Y,1/2+Z

loop_
_atom_site_label
_atom_site_type_symbol
_atom_site_fract_x
_atom_site_fract_y
_atom_site_fract_z
_atom_site_U_iso_or_equiv
_atom_site_adp_type
_atom_site_occupancy
_atom_site_symmetry_multiplicity
_atom_site_calc_flag
_atom_site_refinement_flags
Fe(1) Fe 1.08697(4) 0.48744(4) 0.68497(2) 0.03742(14) Uani 1.00 1 d .
S(1) S 0.58818(9) 0.48932(9) 0.59574(4) 0.0519(2) Uani 1.00 1 d .
S(2) S 0.59540(9) 0.22831(10) 0.63110(5) 0.0586(2) Uani 1.00 1 d .
F(1) F 0.6789(5) 0.6902(3) 0.65210(18) 0.176(2) Uani 1.00 1 d .
F(2) F 0.7125(4) 0.5146(4) 0.69951(17) 0.1494(17) Uani 1.00 1 d .
F(3) F 0.5461(4) 0.5973(5) 0.68778(19) 0.182(2) Uani 1.00 1 d .
F(4) F 0.5595(4) 0.2768(4) 0.73458(16) 0.1507(17) Uani 1.00 1 d .
F(5) F 0.5695(3) 0.0773(4) 0.7145(2) 0.1563(18) Uani 1.00 1 d .
F(6) F 0.4156(3) 0.1836(3) 0.67961(18) 0.1248(13) Uani 1.00 1 d .
O(1) O 1.01297(19) 0.3535(2) 0.53722(9) 0.0366(5) Uani 1.00 1 d .
O(2) O 0.9905(2) -0.0600(2) 0.39255(12) 0.0590(7) Uani 1.00 1 d .
O(3) O 0.6923(2) 0.4741(3) 0.57328(14) 0.0757(9) Uani 1.00 1 d .
O(4) O 0.4965(2) 0.5692(3) 0.56483(16) 0.0854(10) Uani 1.00 1 d .
O(5) O 0.7186(2) 0.2348(3) 0.65133(19) 0.0982(12) Uani 1.00 1 d .
O(6) O 0.5517(2) 0.1269(2) 0.59123(16) 0.0835(9) Uani 1.00 1 d .
N(1) N 0.5294(2) 0.3601(3) 0.61176(16) 0.0597(8) Uani 1.00 1 d .
C(1) C 1.1927(4) 0.3703(4) 0.7431(2) 0.0700(12) Uani 1.00 1 d .
C(2) C 1.1316(5) 0.4571(4) 0.77162(17) 0.0699(13) Uani 1.00 1 d .
C(3) C 1.0118(5) 0.4370(4) 0.7530(2) 0.0729(13) Uani 1.00 1 d .
C(4) C 0.9979(4) 0.3349(4) 0.7116(2) 0.0739(14) Uani 1.00 1 d .
C(5) C 1.1118(5) 0.2946(3) 0.70653(19) 0.0672(12) Uani 1.00 1 d .
C(6) C 1.1888(3) 0.5889(3) 0.63858(16) 0.0482(8) Uani 1.00 1 d .
C(7) C 1.1339(3) 0.6762(3) 0.67071(16) 0.0507(9) Uani 1.00 1 d .
C(8) C 1.0107(3) 0.6612(3) 0.65524(14) 0.0482(8) Uani 1.00 1 d .
C(9) C 0.9864(3) 0.5619(3) 0.61211(13) 0.0413(7) Uani 1.00 1 d .
C(10) C 1.0977(3) 0.5173(2) 0.60095(13) 0.0383(7) Uani 1.00 1 d .
C(11) C 1.1160(2) 0.4135(3) 0.56240(13) 0.0366(7) Uani 1.00 1 d .
C(12) C 1.2198(3) 0.3743(3) 0.54835(14) 0.0429(8) Uani 1.00 1 d .
C(13) C 1.2216(2) 0.2691(3) 0.50954(13) 0.0368(7) Uani 1.00 1 d .
C(14) C 1.3260(3) 0.2223(3) 0.49380(17) 0.0498(9) Uani 1.00 1 d .
C(15) C 1.3219(3) 0.1196(3) 0.45764(17) 0.0540(9) Uani 1.00 1 d .
C(16) C 1.2140(3) 0.0568(3) 0.43378(14) 0.0467(8) Uani 1.00 1 d .
C(17) C 1.1101(2) 0.0999(3) 0.44719(13) 0.0374(7) Uani 1.00 1 d .
C(18) C 0.9959(3) 0.0382(3) 0.42292(13) 0.0417(7) Uani 1.00 1 d .
C(19) C 0.8880(2) 0.0968(3) 0.43759(13) 0.0382(7) Uani 1.00 1 d .
C(20) C 0.7780(3) 0.0485(3) 0.41333(16) 0.0497(8) Uani 1.00 1 d .
C(21) C 0.6776(3) 0.0989(4) 0.42767(19) 0.0589(10) Uani 1.00 1 d .
C(22) C 0.6845(3) 0.2001(3) 0.46739(19) 0.0562(10) Uani 1.00 1 d .
C(23) C 0.7929(3) 0.2509(3) 0.49224(16) 0.0441(8) Uani 1.00 1 d .
C(24) C 0.8953(2) 0.2009(3) 0.47711(13) 0.0372(7) Uani 1.00 1 d .
C(25) C 1.0101(2) 0.2529(2) 0.50061(12) 0.0334(6) Uani 1.00 1 d .
C(26) C 1.1144(2) 0.2076(2) 0.48635(12) 0.0349(6) Uani 1.00 1 d .
C(27) C 0.6354(6) 0.5784(5) 0.6626(2) 0.0915(16) Uani 1.00 1 d .
C(28) C 0.5315(6) 0.1921(6) 0.6937(2) 0.0949(17) Uani 1.00 1 d .
H(1) H 1.2744 0.3641 0.7478 0.084 Uiso 1.00 1 c R
H(2) H 1.1656 0.5186 0.7988 0.084 Uiso 1.00 1 c R
H(3) H 0.9514 0.4823 0.7654 0.087 Uiso 1.00 1 c R
H(4) H 0.9268 0.3011 0.6916 0.089 Uiso 1.00 1 c R
H(5) H 1.1297 0.2283 0.6827 0.081 Uiso 1.00 1 c R
H(6) H 1.2698 0.5789 0.6411 0.058 Uiso 1.00 1 c R
H(7) H 1.1728 0.7349 0.6980 0.061 Uiso 1.00 1 c R
H(8) H 0.9547 0.7079 0.6705 0.058 Uiso 1.00 1 c R
H(9) H 0.9122 0.5317 0.5945 0.050 Uiso 1.00 1 c R
H(10) H 1.2897 0.4169 0.5643 0.052 Uiso 1.00 1 c R
H(11) H 1.3979 0.2623 0.5084 0.060 Uiso 1.00 1 c R
H(12) H 1.3917 0.0892 0.4481 0.065 Uiso 1.00 1 c R
H(13) H 1.2137 -0.0139 0.4090 0.056 Uiso 1.00 1 c R
H(14) H 0.7719 -0.0195 0.3868 0.060 Uiso 1.00 1 c R
H(15) H 0.6043 0.0651 0.4107 0.071 Uiso 1.00 1 c R
H(16) H 0.6160 0.2336 0.4772 0.067 Uiso 1.00 1 c R
H(17) H 0.7979 0.3184 0.5190 0.053 Uiso 1.00 1 c R

loop_
_atom_site_aniso_label
_atom_site_aniso_U_11
_atom_site_aniso_U_22
_atom_site_aniso_U_33
_atom_site_aniso_U_12
_atom_site_aniso_U_13
_atom_site_aniso_U_23
Fe(1) 0.0478(2) 0.0323(2) 0.0307(2) -0.0020(2) 0.00387(19) 0.00088(19)
S(1) 0.0524(5) 0.0479(5) 0.0546(5) 0.0003(4) 0.0084(4) -0.0081(4)
S(2) 0.0467(5) 0.0542(5) 0.0759(7) 0.0059(4) 0.0146(5) 0.0063(5)
F(1) 0.305(6) 0.093(2) 0.120(3) -0.087(3) 0.013(3) -0.041(2)
F(2) 0.179(4) 0.152(3) 0.087(2) -0.014(3) -0.051(2) -0.022(2)
F(3) 0.220(5) 0.214(5) 0.132(3) 0.027(4) 0.082(3) -0.087(3)
F(4) 0.231(5) 0.157(3) 0.071(2) -0.017(3) 0.047(2) -0.009(2)
F(5) 0.178(4) 0.137(3) 0.172(3) 0.053(3) 0.080(3) 0.097(3)
F(6) 0.085(2) 0.153(3) 0.152(3) -0.001(2) 0.064(2) 0.028(2)
O(1) 0.0411(12) 0.0327(11) 0.0369(11) -0.0029(9) 0.0096(9) -0.0037(9)
O(2) 0.0651(17) 0.0535(15) 0.0574(16) -0.0036(13) 0.0096(13) -0.0233(13)
O(3) 0.0675(19) 0.082(2) 0.087(2) -0.0087(16) 0.0372(17) -0.0111(17)
O(4) 0.082(2) 0.0636(19) 0.101(2) 0.0132(17) -0.0057(19) 0.0140(18)
O(5) 0.0416(17) 0.094(2) 0.153(3) 0.0076(17) 0.0053(19) 0.019(2)
O(6) 0.091(2) 0.0584(19) 0.102(2) 0.0001(17) 0.021(2) -0.0162(18)
N(1) 0.0410(17) 0.0544(19) 0.082(2) 0.0047(15) 0.0063(16) 0.0031(17)
C(1) 0.068(2) 0.066(2) 0.068(2) 0.004(2) -0.005(2) 0.027(2)
C(2) 0.114(4) 0.055(2) 0.033(2) -0.015(2) -0.005(2) 0.0049(18)
C(3) 0.100(3) 0.066(2) 0.064(2) 0.013(2) 0.043(2) 0.025(2)
C(4) 0.078(3) 0.076(3) 0.059(2) -0.035(2) -0.008(2) 0.030(2)
C(5) 0.111(4) 0.033(2) 0.057(2) 0.002(2) 0.017(2) 0.0062(18)
C(6) 0.050(2) 0.044(2) 0.051(2) -0.0094(16) 0.0077(17) 0.0002(16)
C(7) 0.076(2) 0.0320(17) 0.044(2) -0.0086(17) 0.0109(19) -0.0065(15)
C(8) 0.070(2) 0.0364(17) 0.0388(18) 0.0057(17) 0.0121(17) -0.0001(14)
C(9) 0.050(2) 0.0360(17) 0.0357(17) 0.0040(15) 0.0019(15) 0.0028(14)
C(10) 0.052(2) 0.0307(16) 0.0339(16) 0.0042(14) 0.0118(14) 0.0014(13)
C(11) 0.0416(18) 0.0341(16) 0.0334(16) -0.0026(14) 0.0056(13) 0.0031(13)
C(12) 0.0453(19) 0.0393(18) 0.0449(19) -0.0023(15) 0.0103(15) -0.0003(15)
C(13) 0.0375(17) 0.0356(17) 0.0373(17) 0.0015(13) 0.0071(13) 0.0034(13)
C(14) 0.043(2) 0.052(2) 0.056(2) -0.0012(17) 0.0138(17) 0.0003(18)
C(15) 0.046(2) 0.058(2) 0.061(2) 0.0079(18) 0.0193(18) -0.0024(19)
C(16) 0.058(2) 0.0404(18) 0.0431(19) 0.0076(17) 0.0130(17) -0.0021(15)
C(17) 0.0472(19) 0.0340(16) 0.0317(16) 0.0057(14) 0.0093(14) 0.0020(13)
C(18) 0.057(2) 0.0381(18) 0.0302(16) -0.0016(15) 0.0082(15) 0.0002(13)
C(19) 0.0439(18) 0.0354(17) 0.0353(16) -0.0050(14) 0.0076(14) 0.0026(13)
C(20) 0.054(2) 0.046(2) 0.048(2) -0.0105(17) 0.0053(17) -0.0050(16)
C(21) 0.041(2) 0.063(2) 0.071(2) -0.0137(19) 0.0052(19) -0.003(2)
C(22) 0.045(2) 0.054(2) 0.072(2) -0.0031(18) 0.0176(19) 0.005(2)
C(23) 0.046(2) 0.0408(18) 0.047(2) -0.0010(16) 0.0138(16) -0.0006(15)
C(24) 0.0400(18) 0.0347(16) 0.0371(17) -0.0036(14) 0.0080(14) 0.0015(13)
C(25) 0.0446(18) 0.0266(15) 0.0299(14) 0.0006(13) 0.0097(13) 0.0015(12)
C(26) 0.0431(18) 0.0333(16) 0.0278(15) -0.0007(14) 0.0056(13) 0.0039(12)
C(27) 0.123(5) 0.081(3) 0.070(3) -0.006(3) 0.017(3) -0.025(3)
C(28) 0.101(4) 0.097(4) 0.095(4) 0.013(3) 0.039(3) 0.025(3)

loop_
_atom_type_symbol
_atom_type_description
_atom_type_scat_dispersion_real
_atom_type_scat_dispersion_imag
_atom_type_scat_source
C C 0.003 0.002
;
International Tables for Crystallography
(1992, Vol. C, Tables 4.2.6.8 and 6.1.1.4)
;
H H 0.000 0.000
;
International Tables for Crystallography
(1992, Vol. C, Table 6.1.1.4)
;
F F 0.017 0.010
;
International Tables for Crystallography
(1992, Vol. C, Tables 4.2.6.8 and 6.1.1.4)
;
Fe Fe 0.346 0.844
;
International Tables for Crystallography
(1992, Vol. C, Tables 4.2.6.8 and 6.1.1.4)
;
N N 0.006 0.003
;
International Tables for Crystallography
(1992, Vol. C, Tables 4.2.6.8 and 6.1.1.4)
;
O O 0.011 0.006
;
International Tables for Crystallography
(1992, Vol. C, Tables 4.2.6.8 and 6.1.1.4)
;
S S 0.125 0.123
;
International Tables for Crystallography
(1992, Vol. C, Tables 4.2.6.8 and 6.1.1.4)
;

loop_
_geom_angle_atom_site_label_1
_geom_angle_atom_site_label_2
_geom_angle_atom_site_label_3
_geom_angle
C(1) Fe(1) C(2) 39.8(2)
C(1) Fe(1) C(3) 67.1(2)
C(1) Fe(1) C(4) 67.25(19)
C(1) Fe(1) C(5) 39.47(18)
C(1) Fe(1) C(6) 109.18(17)
C(1) Fe(1) C(7) 121.44(17)
C(1) Fe(1) C(8) 154.54(16)
C(1) Fe(1) C(9) 163.93(16)
C(1) Fe(1) C(10) 127.06(17)
C(2) Fe(1) C(3) 39.8(2)
C(2) Fe(1) C(4) 67.52(19)
C(2) Fe(1) C(5) 66.81(17)
C(2) Fe(1) C(6) 123.85(18)
C(2) Fe(1) C(7) 106.57(16)
C(2) Fe(1) C(8) 119.07(16)
C(2) Fe(1) C(9) 154.43(19)
C(2) Fe(1) C(10) 162.18(19)
C(3) Fe(1) C(4) 40.85(19)
C(3) Fe(1) C(5) 67.6(2)
C(3) Fe(1) C(6) 158.66(17)
C(3) Fe(1) C(7) 122.34(18)
C(3) Fe(1) C(8) 105.68(18)
C(3) Fe(1) C(9) 120.20(18)
C(3) Fe(1) C(10) 157.45(17)
C(4) Fe(1) C(5) 40.3(2)
C(4) Fe(1) C(6) 159.21(17)
C(4) Fe(1) C(7) 159.82(19)
C(4) Fe(1) C(8) 124.29(18)
C(4) Fe(1) C(9) 108.05(16)
C(4) Fe(1) C(10) 123.07(15)
C(5) Fe(1) C(6) 123.91(19)
C(5) Fe(1) C(7) 157.09(19)
C(5) Fe(1) C(8) 162.60(18)
C(5) Fe(1) C(9) 127.14(15)
C(5) Fe(1) C(10) 110.84(16)
C(6) Fe(1) C(7) 40.02(16)
C(6) Fe(1) C(8) 68.14(15)
C(6) Fe(1) C(9) 69.41(14)
C(6) Fe(1) C(10) 41.41(13)
C(7) Fe(1) C(8) 40.12(16)
C(7) Fe(1) C(9) 68.45(13)
C(7) Fe(1) C(10) 68.33(13)
C(8) Fe(1) C(9) 40.98(13)
C(8) Fe(1) C(10) 68.80(14)
C(9) Fe(1) C(10) 41.37(14)
O(3) S(1) O(4) 118.3(2)
O(3) S(1) N(1) 115.88(19)
O(3) S(1) C(27) 104.3(2)
O(4) S(1) N(1) 107.22(18)
O(4) S(1) C(27) 103.0(2)
N(1) S(1) C(27) 106.7(2)
O(5) S(2) O(6) 117.5(2)
O(5) S(2) N(1) 117.2(2)
O(5) S(2) C(28) 106.0(2)
O(6) S(2) N(1) 110.13(18)
O(6) S(2) C(28) 103.9(2)
N(1) S(2) C(28) 99.3(2)
C(11) O(1) C(25) 122.4(2)
S(1) N(1) S(2) 125.9(2)
Fe(1) C(1) C(2) 69.8(2)
Fe(1) C(1) C(5) 70.5(2)
C(2) C(1) C(5) 108.5(4)
Fe(1) C(2) C(1) 70.4(2)
Fe(1) C(2) C(3) 70.1(2)
C(1) C(2) C(3) 108.7(4)
Fe(1) C(3) C(2) 70.1(3)
Fe(1) C(3) C(4) 69.7(3)
C(2) C(3) C(4) 107.5(4)
Fe(1) C(4) C(3) 69.5(3)
Fe(1) C(4) C(5) 70.3(2)
C(3) C(4) C(5) 106.9(4)
Fe(1) C(5) C(1) 70.0(2)
Fe(1) C(5) C(4) 69.4(2)
C(1) C(5) C(4) 108.3(4)
Fe(1) C(6) C(7) 70.6(2)
Fe(1) C(6) C(10) 69.1(2)
C(7) C(6) C(10) 107.8(3)
Fe(1) C(7) C(6) 69.4(2)
Fe(1) C(7) C(8) 69.8(2)
C(6) C(7) C(8) 109.3(3)
Fe(1) C(8) C(7) 70.1(2)
Fe(1) C(8) C(9) 68.71(19)
C(7) C(8) C(9) 108.2(3)
Fe(1) C(9) C(8) 70.31(18)
Fe(1) C(9) C(10) 69.47(18)
C(8) C(9) C(10) 107.4(3)
Fe(1) C(10) C(6) 69.5(2)
Fe(1) C(10) C(9) 69.16(19)
Fe(1) C(10) C(11) 123.2(2)
C(6) C(10) C(9) 107.4(2)
C(6) C(10) C(11) 125.9(3)
C(9) C(10) C(11) 126.6(2)
O(1) C(11) C(10) 112.6(2)
O(1) C(11) C(12) 119.5(2)
C(10) C(11) C(12) 127.9(3)
C(11) C(12) C(13) 120.3(3)
C(12) C(13) C(14) 123.2(3)
C(12) C(13) C(26) 118.2(3)
C(14) C(13) C(26) 118.6(3)
C(13) C(14) C(15) 120.3(3)
C(14) C(15) C(16) 121.7(3)
C(15) C(16) C(17) 120.1(3)
C(16) C(17) C(18) 121.9(3)
C(16) C(17) C(26) 118.3(2)
C(18) C(17) C(26) 119.8(3)
O(2) C(18) C(17) 121.3(3)
O(2) C(18) C(19) 121.1(3)
C(17) C(18) C(19) 117.7(2)
C(18) C(19) C(20) 120.4(3)
C(18) C(19) C(24) 121.0(2)
C(20) C(19) C(24) 118.6(3)
C(19) C(20) C(21) 121.1(3)
C(20) C(21) C(22) 120.5(3)
C(21) C(22) C(23) 119.9(3)
C(22) C(23) C(24) 119.8(3)
C(19) C(24) C(23) 120.1(2)
C(19) C(24) C(25) 118.0(3)
C(23) C(24) C(25) 121.9(2)
O(1) C(25) C(24) 116.1(2)
O(1) C(25) C(26) 119.8(2)
C(24) C(25) C(26) 124.1(2)
C(13) C(26) C(17) 121.0(3)
C(13) C(26) C(25) 119.7(2)
C(17) C(26) C(25) 119.3(2)
S(1) C(27) F(1) 110.0(4)
S(1) C(27) F(2) 112.5(4)
S(1) C(27) F(3) 109.9(4)
F(1) C(27) F(2) 109.6(5)
F(1) C(27) F(3) 109.1(5)
F(2) C(27) F(3) 105.8(5)
S(2) C(28) F(4) 112.8(4)
S(2) C(28) F(5) 109.2(5)
S(2) C(28) F(6) 111.2(4)
F(4) C(28) F(5) 107.8(5)
F(4) C(28) F(6) 109.2(6)
F(5) C(28) F(6) 106.5(5)
Fe(1) C(1) H(1) 125.5
C(2) C(1) H(1) 125.7
C(5) C(1) H(1) 125.7
Fe(1) C(2) H(2) 125.5
C(1) C(2) H(2) 125.6
C(3) C(2) H(2) 125.6
Fe(1) C(3) H(3) 125.5
C(2) C(3) H(3) 126.2
C(4) C(3) H(3) 126.2
Fe(1) C(4) H(4) 125.3
C(3) C(4) H(4) 126.5
C(5) C(4) H(4) 126.5
Fe(1) C(5) H(5) 126.3
C(1) C(5) H(5) 125.9
C(4) C(5) H(5) 125.9
Fe(1) C(6) H(6) 125.8
C(7) C(6) H(6) 126.1
C(10) C(6) H(6) 126.1
Fe(1) C(7) H(7) 127.1
C(6) C(7) H(7) 125.4
C(8) C(7) H(7) 125.4
Fe(1) C(8) H(8) 126.8
C(7) C(8) H(8) 125.9
C(9) C(8) H(8) 125.9
Fe(1) C(9) H(9) 125.5
C(8) C(9) H(9) 126.3
C(10) C(9) H(9) 126.3
C(11) C(12) H(10) 119.9
C(13) C(12) H(10) 119.9
C(13) C(14) H(11) 119.9
C(15) C(14) H(11) 119.9
C(14) C(15) H(12) 119.1
C(16) C(15) H(12) 119.2
C(15) C(16) H(13) 119.9
C(17) C(16) H(13) 119.9
C(19) C(20) H(14) 119.4
C(21) C(20) H(14) 119.4
C(20) C(21) H(15) 119.8
C(22) C(21) H(15) 119.8
C(21) C(22) H(16) 120.0
C(23) C(22) H(16) 120.1
C(22) C(23) H(17) 120.1
C(24) C(23) H(17) 120.1

loop_
_geom_bond_atom_site_label_1
_geom_bond_atom_site_label_2
_geom_bond_distance
Fe(1) C(1) 2.039(4)
Fe(1) C(2) 2.031(3)
Fe(1) C(3) 2.031(5)
Fe(1) C(4) 2.034(5)
Fe(1) C(5) 2.045(3)
Fe(1) C(6) 2.037(4)
Fe(1) C(7) 2.052(3)
Fe(1) C(8) 2.048(3)
Fe(1) C(9) 2.026(3)
Fe(1) C(10) 2.031(3)
S(1) O(3) 1.411(3)
S(1) O(4) 1.421(3)
S(1) N(1) 1.566(3)
S(1) C(27) 1.812(5)
S(2) O(5) 1.410(3)
S(2) O(6) 1.425(3)
S(2) N(1) 1.573(3)
S(2) C(28) 1.811(7)
F(1) C(27) 1.293(7)
F(2) C(27) 1.294(7)
F(3) C(27) 1.298(9)
F(4) C(28) 1.290(7)
F(5) C(28) 1.316(7)
F(6) C(28) 1.317(7)
O(1) C(11) 1.368(3)
O(1) C(25) 1.340(3)
O(2) C(18) 1.229(4)
C(1) C(2) 1.386(7)
C(1) C(5) 1.379(6)
C(2) C(3) 1.382(7)
C(3) C(4) 1.418(6)
C(4) C(5) 1.404(7)
C(6) C(7) 1.400(5)
C(6) C(10) 1.438(4)
C(7) C(8) 1.406(5)
C(8) C(9) 1.426(4)
C(9) C(10) 1.433(5)
C(10) C(11) 1.441(4)
C(11) C(12) 1.362(5)
C(12) C(13) 1.416(4)
C(13) C(14) 1.411(5)
C(13) C(26) 1.402(4)
C(14) C(15) 1.348(5)
C(15) C(16) 1.418(5)
C(16) C(17) 1.370(5)
C(17) C(18) 1.473(4)
C(17) C(26) 1.433(4)
C(18) C(19) 1.482(5)
C(19) C(20) 1.379(4)
C(19) C(24) 1.408(4)
C(20) C(21) 1.368(5)
C(21) C(22) 1.389(6)
C(22) C(23) 1.376(5)
C(23) C(24) 1.395(5)
C(24) C(25) 1.436(4)
C(25) C(26) 1.389(4)
C(1) H(1) 0.930
C(2) H(2) 0.930
C(3) H(3) 0.930
C(4) H(4) 0.930
C(5) H(5) 0.930
C(6) H(6) 0.930
C(7) H(7) 0.930
C(8) H(8) 0.930
C(9) H(9) 0.930
C(12) H(10) 0.930
C(14) H(11) 0.930
C(15) H(12) 0.930
C(16) H(13) 0.930
C(20) H(14) 0.930
C(21) H(15) 0.930
C(22) H(16) 0.930
C(23) H(17) 0.930

loop_
_geom_torsion_atom_site_label_1
_geom_torsion_atom_site_label_2
_geom_torsion_atom_site_label_3
_geom_torsion_atom_site_label_4
_geom_torsion
C(1) Fe(1) C(2) C(3) -119.5(4)
C(2) Fe(1) C(1) C(5) 119.3(4)
C(1) Fe(1) C(3) C(2) 37.2(2)
C(1) Fe(1) C(3) C(4) -81.2(3)
C(3) Fe(1) C(1) C(2) -37.2(3)
C(3) Fe(1) C(1) C(5) 82.1(3)
C(1) Fe(1) C(4) C(3) 80.8(3)
C(1) Fe(1) C(4) C(5) -36.9(2)
C(4) Fe(1) C(1) C(2) -81.7(3)
C(4) Fe(1) C(1) C(5) 37.6(3)
C(1) Fe(1) C(5) C(4) 119.5(4)
C(5) Fe(1) C(1) C(2) -119.3(4)
C(1) Fe(1) C(6) C(7) -116.4(2)
C(1) Fe(1) C(6) C(10) 124.8(2)
C(6) Fe(1) C(1) C(2) 120.3(3)
C(6) Fe(1) C(1) C(5) -120.5(3)
C(1) Fe(1) C(7) C(6) 82.6(2)
C(1) Fe(1) C(7) C(8) -156.5(2)
C(7) Fe(1) C(1) C(2) 77.8(3)
C(7) Fe(1) C(1) C(5) -162.9(3)
C(1) Fe(1) C(8) C(7) 52.4(5)
C(1) Fe(1) C(8) C(9) 172.2(4)
C(8) Fe(1) C(1) C(2) 41.0(5)
C(8) Fe(1) C(1) C(5) 160.3(4)
C(1) Fe(1) C(9) C(8) -167.9(6)
C(1) Fe(1) C(9) C(10) -49.7(7)
C(9) Fe(1) C(1) C(2) -157.7(5)
C(9) Fe(1) C(1) C(5) -38.4(8)
C(1) Fe(1) C(10) C(6) -76.5(2)
C(1) Fe(1) C(10) C(9) 164.7(2)
C(1) Fe(1) C(10) C(11) 43.7(3)
C(10) Fe(1) C(1) C(2) 163.2(2)
C(10) Fe(1) C(1) C(5) -77.5(3)
C(2) Fe(1) C(3) C(4) -118.4(4)
C(3) Fe(1) C(2) C(1) 119.5(4)
C(2) Fe(1) C(4) C(3) 37.5(3)
C(2) Fe(1) C(4) C(5) -80.2(2)
C(4) Fe(1) C(2) C(1) 80.9(3)
C(4) Fe(1) C(2) C(3) -38.5(2)
C(2) Fe(1) C(5) C(1) -37.4(3)
C(2) Fe(1) C(5) C(4) 82.1(3)
C(5) Fe(1) C(2) C(1) 37.1(3)
C(5) Fe(1) C(2) C(3) -82.4(3)
C(2) Fe(1) C(6) C(7) -74.6(2)
C(2) Fe(1) C(6) C(10) 166.5(2)
C(6) Fe(1) C(2) C(1) -79.2(3)
C(6) Fe(1) C(2) C(3) 161.3(2)
C(2) Fe(1) C(7) C(6) 123.3(2)
C(2) Fe(1) C(7) C(8) -115.7(2)
C(7) Fe(1) C(2) C(1) -119.5(2)
C(7) Fe(1) C(2) C(3) 121.0(2)
C(2) Fe(1) C(8) C(7) 81.2(2)
C(2) Fe(1) C(8) C(9) -159.0(2)
C(8) Fe(1) C(2) C(1) -161.2(2)
C(8) Fe(1) C(2) C(3) 79.4(3)
C(2) Fe(1) C(9) C(8) 46.4(4)
C(2) Fe(1) C(9) C(10) 164.6(3)
C(9) Fe(1) C(2) C(1) 165.9(3)
C(9) Fe(1) C(2) C(3) 46.4(5)
C(2) Fe(1) C(10) C(6) -39.2(5)
C(2) Fe(1) C(10) C(9) -158.1(4)
C(2) Fe(1) C(10) C(11) 81.0(5)
C(10) Fe(1) C(2) C(1) -49.0(6)
C(10) Fe(1) C(2) C(3) -168.5(4)
C(3) Fe(1) C(4) C(5) -117.7(3)
C(4) Fe(1) C(3) C(2) 118.4(4)
C(3) Fe(1) C(5) C(1) -80.7(3)
C(3) Fe(1) C(5) C(4) 38.8(2)
C(5) Fe(1) C(3) C(2) 80.2(3)
C(5) Fe(1) C(3) C(4) -38.2(2)
C(3) Fe(1) C(6) C(7) -40.4(5)
C(3) Fe(1) C(6) C(10) -159.2(4)
C(6) Fe(1) C(3) C(2) -47.0(6)
C(6) Fe(1) C(3) C(4) -165.4(4)
C(3) Fe(1) C(7) C(6) 163.8(2)
C(3) Fe(1) C(7) C(8) -75.2(2)
C(7) Fe(1) C(3) C(2) -76.5(3)
C(7) Fe(1) C(3) C(4) 165.1(2)
C(3) Fe(1) C(8) C(7) 121.9(2)
C(3) Fe(1) C(8) C(9) -118.3(2)
C(8) Fe(1) C(3) C(2) -116.8(2)
C(8) Fe(1) C(3) C(4) 124.8(2)
C(3) Fe(1) C(9) C(8) 78.9(2)
C(3) Fe(1) C(9) C(10) -162.9(2)
C(9) Fe(1) C(3) C(2) -158.8(2)
C(9) Fe(1) C(3) C(4) 82.8(3)
C(3) Fe(1) C(10) C(6) 160.3(4)
C(3) Fe(1) C(10) C(9) 41.4(4)
C(3) Fe(1) C(10) C(11) -79.5(5)
C(10) Fe(1) C(3) C(2) 170.8(3)
C(10) Fe(1) C(3) C(4) 52.4(5)
C(4) Fe(1) C(5) C(1) -119.5(4)
C(5) Fe(1) C(4) C(3) 117.7(3)
C(4) Fe(1) C(6) C(7) 167.3(4)
C(4) Fe(1) C(6) C(10) 48.5(5)
C(6) Fe(1) C(4) C(3) 165.0(4)
C(6) Fe(1) C(4) C(5) 47.3(5)
C(4) Fe(1) C(7) C(6) -167.0(4)
C(4) Fe(1) C(7) C(8) -46.0(5)
C(7) Fe(1) C(4) C(3) -39.1(5)
C(7) Fe(1) C(4) C(5) -156.8(4)
C(4) Fe(1) C(8) C(7) 162.5(2)
C(4) Fe(1) C(8) C(9) -77.7(2)
C(8) Fe(1) C(4) C(3) -73.2(3)
C(8) Fe(1) C(4) C(5) 169.1(2)
C(4) Fe(1) C(9) C(8) 121.9(2)
C(4) Fe(1) C(9) C(10) -119.9(2)
C(9) Fe(1) C(4) C(3) -115.6(2)
C(9) Fe(1) C(4) C(5) 126.7(2)
C(4) Fe(1) C(10) C(6) -161.5(2)
C(4) Fe(1) C(10) C(9) 79.6(2)
C(4) Fe(1) C(10) C(11) -41.3(3)
C(10) Fe(1) C(4) C(3) -158.7(2)
C(10) Fe(1) C(4) C(5) 83.6(2)
C(5) Fe(1) C(6) C(7) -157.7(2)
C(5) Fe(1) C(6) C(10) 83.5(2)
C(6) Fe(1) C(5) C(1) 78.8(3)
C(6) Fe(1) C(5) C(4) -161.7(2)
C(5) Fe(1) C(7) C(6) 53.9(4)
C(5) Fe(1) C(7) C(8) 174.9(3)
C(7) Fe(1) C(5) C(1) 40.1(5)
C(7) Fe(1) C(5) C(4) 159.6(3)
C(5) Fe(1) C(8) C(7) -173.3(5)
C(5) Fe(1) C(8) C(9) -53.5(6)
C(8) Fe(1) C(5) C(1) -151.0(5)
C(8) Fe(1) C(5) C(4) -31.5(6)
C(5) Fe(1) C(9) C(8) 162.4(2)
C(5) Fe(1) C(9) C(10) -79.4(2)
C(9) Fe(1) C(5) C(1) 167.5(2)
C(9) Fe(1) C(5) C(4) -73.0(3)
C(5) Fe(1) C(10) C(6) -118.1(2)
C(5) Fe(1) C(10) C(9) 123.0(2)
C(5) Fe(1) C(10) C(11) 2.1(3)
C(10) Fe(1) C(5) C(1) 123.5(2)
C(10) Fe(1) C(5) C(4) -117.0(2)
C(6) Fe(1) C(7) C(8) 121.0(3)
C(7) Fe(1) C(6) C(10) -118.8(2)
C(6) Fe(1) C(8) C(7) -36.5(2)
C(6) Fe(1) C(8) C(9) 83.3(2)
C(8) Fe(1) C(6) C(7) 36.5(2)
C(8) Fe(1) C(6) C(10) -82.3(2)
C(6) Fe(1) C(9) C(8) -80.0(2)
C(6) Fe(1) C(9) C(10) 38.23(19)
C(9) Fe(1) C(6) C(7) 80.6(2)
C(9) Fe(1) C(6) C(10) -38.19(19)
C(6) Fe(1) C(10) C(9) -118.9(2)
C(6) Fe(1) C(10) C(11) 120.2(3)
C(10) Fe(1) C(6) C(7) 118.8(2)
C(7) Fe(1) C(8) C(9) 119.8(3)
C(8) Fe(1) C(7) C(6) -121.0(3)
C(7) Fe(1) C(9) C(8) -37.0(2)
C(7) Fe(1) C(9) C(10) 81.2(2)
C(9) Fe(1) C(7) C(6) -83.2(2)
C(9) Fe(1) C(7) C(8) 37.7(2)
C(7) Fe(1) C(10) C(6) 37.3(2)
C(7) Fe(1) C(10) C(9) -81.6(2)
C(7) Fe(1) C(10) C(11) 157.5(3)
C(10) Fe(1) C(7) C(6) -38.6(2)
C(10) Fe(1) C(7) C(8) 82.4(2)
C(8) Fe(1) C(9) C(10) 118.2(3)
C(9) Fe(1) C(8) C(7) -119.8(3)
C(8) Fe(1) C(10) C(6) 80.6(2)
C(8) Fe(1) C(10) C(9) -38.31(19)
C(8) Fe(1) C(10) C(11) -159.2(3)
C(10) Fe(1) C(8) C(7) -81.1(2)
C(10) Fe(1) C(8) C(9) 38.7(2)
C(9) Fe(1) C(10) C(6) 118.9(2)
C(9) Fe(1) C(10) C(11) -120.9(3)
C(10) Fe(1) C(9) C(8) -118.2(3)
O(3) S(1) N(1) S(2) 28.3(3)
O(3) S(1) C(27) F(1) 60.5(5)
O(3) S(1) C(27) F(2) -61.9(5)
O(3) S(1) C(27) F(3) -179.4(4)
O(4) S(1) N(1) S(2) 162.8(2)
O(4) S(1) C(27) F(1) -63.6(5)
O(4) S(1) C(27) F(2) 174.0(4)
O(4) S(1) C(27) F(3) 56.5(4)
N(1) S(1) C(27) F(1) -176.3(4)
N(1) S(1) C(27) F(2) 61.3(5)
N(1) S(1) C(27) F(3) -56.2(4)
C(27) S(1) N(1) S(2) -87.3(3)
O(5) S(2) N(1) S(1) 18.8(4)
O(5) S(2) C(28) F(4) 57.0(5)
O(5) S(2) C(28) F(5) -62.7(4)
O(5) S(2) C(28) F(6) -179.9(3)
O(6) S(2) N(1) S(1) -119.0(2)
O(6) S(2) C(28) F(4) -178.5(4)
O(6) S(2) C(28) F(5) 61.8(4)
O(6) S(2) C(28) F(6) -55.4(4)
N(1) S(2) C(28) F(4) -64.9(4)
N(1) S(2) C(28) F(5) 175.3(4)
N(1) S(2) C(28) F(6) 58.1(4)
C(28) S(2) N(1) S(1) 132.3(3)
C(11) O(1) C(25) C(24) -179.3(2)
C(11) O(1) C(25) C(26) -1.1(4)
C(25) O(1) C(11) C(10) -178.9(2)
C(25) O(1) C(11) C(12) 2.8(4)
Fe(1) C(1) C(2) C(3) 59.8(3)
Fe(1) C(1) C(5) C(4) -59.1(3)
C(2) C(1) C(5) Fe(1) 59.7(3)
C(2) C(1) C(5) C(4) 0.6(5)
C(5) C(1) C(2) Fe(1) -60.1(3)
C(5) C(1) C(2) C(3) -0.3(5)
Fe(1) C(2) C(3) C(4) 59.9(3)
C(1) C(2) C(3) Fe(1) -60.0(3)
C(1) C(2) C(3) C(4) -0.1(4)
Fe(1) C(3) C(4) C(5) 60.6(3)
C(2) C(3) C(4) Fe(1) -60.2(3)
C(2) C(3) C(4) C(5) 0.4(5)
Fe(1) C(4) C(5) C(1) 59.5(3)
C(3) C(4) C(5) Fe(1) -60.1(3)
C(3) C(4) C(5) C(1) -0.6(5)
Fe(1) C(6) C(7) C(8) -58.5(2)
Fe(1) C(6) C(10) C(9) 59.0(2)
Fe(1) C(6) C(10) C(11) -116.8(3)
C(7) C(6) C(10) Fe(1) -60.2(2)
C(7) C(6) C(10) C(9) -1.2(3)
C(7) C(6) C(10) C(11) -177.0(3)
C(10) C(6) C(7) Fe(1) 59.2(2)
C(10) C(6) C(7) C(8) 0.8(4)
Fe(1) C(7) C(8) C(9) -58.3(2)
C(6) C(7) C(8) Fe(1) 58.2(2)
C(6) C(7) C(8) C(9) -0.1(3)
Fe(1) C(8) C(9) C(10) -59.9(2)
C(7) C(8) C(9) Fe(1) 59.2(2)
C(7) C(8) C(9) C(10) -0.7(3)
Fe(1) C(9) C(10) C(6) -59.3(2)
Fe(1) C(9) C(10) C(11) 116.5(3)
C(8) C(9) C(10) Fe(1) 60.4(2)
C(8) C(9) C(10) C(6) 1.1(3)
C(8) C(9) C(10) C(11) 176.9(3)
Fe(1) C(10) C(11) O(1) 85.1(3)
Fe(1) C(10) C(11) C(12) -96.8(4)
C(6) C(10) C(11) O(1) 172.6(3)
C(6) C(10) C(11) C(12) -9.2(5)
C(9) C(10) C(11) O(1) -2.4(4)
C(9) C(10) C(11) C(12) 175.7(3)
O(1) C(11) C(12) C(13) -2.3(4)
C(10) C(11) C(12) C(13) 179.7(3)
C(11) C(12) C(13) C(14) -179.0(3)
C(11) C(12) C(13) C(26) 0.1(3)
C(12) C(13) C(14) C(15) 178.4(3)
C(12) C(13) C(26) C(17) -179.5(2)
C(12) C(13) C(26) C(25) 1.7(4)
C(14) C(13) C(26) C(17) -0.4(4)
C(14) C(13) C(26) C(25) -179.2(3)
C(26) C(13) C(14) C(15) -0.6(5)
C(13) C(14) C(15) C(16) 0.8(5)
C(14) C(15) C(16) C(17) 0.1(4)
C(15) C(16) C(17) C(18) 179.4(3)
C(15) C(16) C(17) C(26) -1.1(5)
C(16) C(17) C(18) O(2) 4.8(5)
C(16) C(17) C(18) C(19) -176.7(3)
C(16) C(17) C(26) C(13) 1.2(4)
C(16) C(17) C(26) C(25) -179.9(2)
C(18) C(17) C(26) C(13) -179.2(2)
C(18) C(17) C(26) C(25) -0.4(4)
C(26) C(17) C(18) O(2) -174.7(3)
C(26) C(17) C(18) C(19) 3.8(4)
O(2) C(18) C(19) C(20) -5.5(5)
O(2) C(18) C(19) C(24) 173.4(3)
C(17) C(18) C(19) C(20) 175.9(3)
C(17) C(18) C(19) C(24) -5.1(4)
C(18) C(19) C(20) C(21) 178.1(3)
C(18) C(19) C(24) C(23) -177.2(3)
C(18) C(19) C(24) C(25) 3.0(4)
C(20) C(19) C(24) C(23) 1.8(4)
C(20) C(19) C(24) C(25) -178.1(3)
C(24) C(19) C(20) C(21) -0.9(5)
C(19) C(20) C(21) C(22) -0.2(5)
C(20) C(21) C(22) C(23) 0.5(6)
C(21) C(22) C(23) C(24) 0.4(5)
C(22) C(23) C(24) C(19) -1.5(5)
C(22) C(23) C(24) C(25) 178.3(3)
C(19) C(24) C(25) O(1) 178.8(2)
C(19) C(24) C(25) C(26) 0.7(4)
C(23) C(24) C(25) O(1) -1.0(4)
C(23) C(24) C(25) C(26) -179.2(3)
O(1) C(25) C(26) C(13) -1.2(4)
O(1) C(25) C(26) C(17) 179.95(19)
C(24) C(25) C(26) C(13) 176.9(2)
C(24) C(25) C(26) C(17) -1.9(4)
